data_2222683
loop_
_publ_author_name
'Valerga, Pedro'
'Puerta, M. Carmen'
'Rodr\'iguez Negr\'in, Zenaida'
'Casta\~nedo Cancio, Nilo'
'Palma Lovillo, Miguel'

_publ_section_title
;
 (<i>E</i>)-2-(2-Nitroethenyl)furan
;
_journal_coeditor_code FJ2237
_journal_issue 8
_journal_name_full 'Acta Crystallographica Section E'
_journal_page_first o1979
_journal_paper_doi 10.1107/S160053680902861X
_journal_volume 65
_journal_year 2009
_chemical_formula_iupac 'C6 H5 N O3'
_chemical_formula_moiety 'C6 H5 N O3'
_chemical_formula_sum 'C6 H5 N O3'
_chemical_formula_weight 139.11
_chemical_name_common <i>E</i>-2-(2-Nitro-vinyl)-furan
_chemical_name_systematic
;
(<i>E</i>)-2-(2-Nitroethenyl)furan
;
_space_group_IT_number 14
_symmetry_cell_setting monoclinic
_symmetry_space_group_name_Hall '-P 2yn'
_symmetry_space_group_name_H-M 'P 1 21/n 1'
_cell_angle_alpha 90.00
_cell_angle_beta 97.58(3)
_cell_angle_gamma 90.00
_cell_formula_units_Z 4
_cell_length_a 9.0374(18)
_cell_length_b 5.2012(10)
_cell_length_c 13.027(3)
_cell_measurement_reflns_used 2396
_cell_measurement_temperature 100(2)
_cell_measurement_theta_max 27.485
_cell_measurement_theta_min 2.590
_cell_volume 607.0(2)
_computing_cell_refinement 'SAINT (Bruker, 2001)'
_computing_data_collection 'SMART (Bruker, 2001)'
_computing_data_reduction 'SAINT (Bruker, 2001)'
_computing_molecular_graphics 'ORTEP-3 (Farrugia, 1997)'
_computing_publication_material 'SHELXTL (Sheldrick, 2008)'
_computing_structure_refinement 'SHELXTL (Sheldrick, 2008)'
_computing_structure_solution 'SHELXTL (Sheldrick, 2008)'
_diffrn_ambient_temperature 100(2)
_diffrn_measured_fraction_theta_full 0.994
_diffrn_measured_fraction_theta_max 0.994
_diffrn_measurement_device_type 'Bruker SMART APEX'
_diffrn_measurement_method '1700 \w scan frames (0.3\%, 10)'
_diffrn_radiation_monochromator graphite
_diffrn_radiation_source 'fine-focus sealed tube'
_diffrn_radiation_type MoK\a
_diffrn_radiation_wavelength 0.71073
_diffrn_reflns_av_R_equivalents 0.0230
_diffrn_reflns_av_sigmaI/netI 0.0243
_diffrn_reflns_limit_h_max 11
_diffrn_reflns_limit_h_min -11
_diffrn_reflns_limit_k_max 6
_diffrn_reflns_limit_k_min -6
_diffrn_reflns_limit_l_max 12
_diffrn_reflns_limit_l_min -16
_diffrn_reflns_number 4852
_diffrn_reflns_theta_full 27.49
_diffrn_reflns_theta_max 27.49
_diffrn_reflns_theta_min 2.590
_diffrn_standards_decay_% -0.0012
_diffrn_standards_number 0
_exptl_absorpt_coefficient_mu 0.125
_exptl_absorpt_correction_T_max 0.980
_exptl_absorpt_correction_T_min 0.916
_exptl_absorpt_correction_type multi-scan
_exptl_absorpt_process_details '(SADABS; Sheldrick, 2004)'
_exptl_crystal_colour yellow
_exptl_crystal_density_diffrn 1.522
_exptl_crystal_description prism
_exptl_crystal_F_000 288
_exptl_crystal_size_max 0.47
_exptl_crystal_size_mid 0.17
_exptl_crystal_size_min 0.14
_refine_diff_density_max 0.252
_refine_diff_density_min -0.278
_refine_ls_extinction_method none
_refine_ls_goodness_of_fit_all 1.063
_refine_ls_goodness_of_fit_ref 1.063
_refine_ls_hydrogen_treatment constr
_refine_ls_matrix_type full
_refine_ls_number_constraints 0
_refine_ls_number_parameters 91
_refine_ls_number_reflns 1387
_refine_ls_number_restraints 0
_refine_ls_R_factor_all 0.0426
_refine_ls_R_factor_gt 0.0406
_refine_ls_shift/su_max 0.000
_refine_ls_shift/su_mean 0.000
_refine_ls_structure_factor_coef Fsqd
_refine_ls_weighting_details 'w=1/[\s^2^(Fo^2^)+(0.0569P)^2^+0.266P] where P=(Fo^2^+2Fc^2^)/3'
_refine_ls_weighting_scheme calc
_refine_ls_wR_factor_gt 0.1049
_refine_ls_wR_factor_ref 0.1071
_reflns_number_gt 1317
_reflns_number_total 1387
_reflns_threshold_expression I>2\s(I)
_cod_data_source_file fj2237.cif
_cod_data_source_block I
_cod_original_sg_symbol_H-M 'P 21/n'
_cod_database_code 2222683
_cod_database_fobs_code 2222683

loop_
_symmetry_equiv_pos_as_xyz
'x, y, z'
'-x+1/2, y+1/2, -z+1/2'
'-x, -y, -z'
'x-1/2, -y-1/2, z-1/2'

loop_
_atom_site_type_symbol
_atom_site_label
_atom_site_fract_x
_atom_site_fract_y
_atom_site_fract_z
_atom_site_U_iso_or_equiv
_atom_site_adp_type
_atom_site_calc_flag
_atom_site_refinement_flags
_atom_site_occupancy
_atom_site_disorder_assembly
_atom_site_disorder_group
O O1 0.67495(10) 0.19614(17) 0.08110(7) 0.0206(2) Uani d . 1 . .
O O2 0.15283(11) 0.49888(19) 0.10417(8) 0.0290(3) Uani d . 1 . .
O O3 0.16242(10) 0.13012(19) 0.18291(7) 0.0254(3) Uani d . 1 . .
N N1 0.21943(12) 0.3007(2) 0.13567(8) 0.0205(3) Uani d . 1 . .
C C1 0.59854(14) 0.0119(2) 0.12894(9) 0.0182(3) Uani d . 1 . .
C C2 0.68866(14) -0.1941(2) 0.15531(9) 0.0202(3) Uani d . 1 . .
H H2 0.6627 -0.3465 0.1890 0.024 Uiso calc R 1 . .
C C3 0.82904(14) -0.1370(3) 0.12270(10) 0.0221(3) Uani d . 1 . .
H H3 0.9152 -0.2435 0.1300 0.027 Uiso calc R 1 . .
C C4 0.81535(14) 0.0996(3) 0.07909(10) 0.0227(3) Uani d . 1 . .
H H4 0.8930 0.1870 0.0508 0.027 Uiso calc R 1 . .
C C5 0.44755(13) 0.0618(2) 0.14455(9) 0.0185(3) Uani d . 1 . .
H H5 0.3974 -0.0667 0.1787 0.022 Uiso calc R 1 . .
C C6 0.37162(14) 0.2755(3) 0.11477(10) 0.0197(3) Uani d . 1 . .
H H6 0.4172 0.4090 0.0803 0.024 Uiso calc R 1 . .

loop_
_atom_site_aniso_label
_atom_site_aniso_U_11
_atom_site_aniso_U_22
_atom_site_aniso_U_33
_atom_site_aniso_U_12
_atom_site_aniso_U_13
_atom_site_aniso_U_23
O1 0.0179(4) 0.0200(5) 0.0243(5) 0.0009(3) 0.0046(3) 0.0019(3)
O2 0.0269(5) 0.0301(5) 0.0303(5) 0.0112(4) 0.0053(4) 0.0047(4)
O3 0.0206(5) 0.0269(5) 0.0299(5) -0.0014(4) 0.0074(4) 0.0019(4)
N1 0.0189(5) 0.0244(6) 0.0182(5) 0.0026(4) 0.0023(4) -0.0017(4)
C1 0.0199(6) 0.0185(6) 0.0163(6) -0.0013(4) 0.0027(4) -0.0017(4)
C2 0.0221(6) 0.0199(6) 0.0186(6) 0.0006(5) 0.0019(5) -0.0010(5)
C3 0.0201(6) 0.0256(6) 0.0204(6) 0.0042(5) 0.0016(5) -0.0025(5)
C4 0.0164(6) 0.0279(7) 0.0242(6) 0.0007(5) 0.0040(5) -0.0011(5)
C5 0.0185(6) 0.0212(6) 0.0159(6) -0.0021(5) 0.0028(4) -0.0023(4)
C6 0.0170(6) 0.0236(6) 0.0194(6) 0.0002(5) 0.0052(4) -0.0013(5)

loop_
_atom_type_symbol
_atom_type_description
_atom_type_scat_dispersion_real
_atom_type_scat_dispersion_imag
_atom_type_scat_source
C C 0.0033 0.0016 'International Tables Vol C Tables 4.2.6.8 and 6.1.1.4'
H H 0.0000 0.0000 'International Tables Vol C Tables 4.2.6.8 and 6.1.1.4'
N N 0.0061 0.0033 'International Tables Vol C Tables 4.2.6.8 and 6.1.1.4'
O O 0.0106 0.0060 'International Tables Vol C Tables 4.2.6.8 and 6.1.1.4'

loop_
_geom_angle_atom_site_label_1
_geom_angle_atom_site_label_2
_geom_angle_atom_site_label_3
_geom_angle_site_symmetry_1
_geom_angle_site_symmetry_3
_geom_angle
_geom_angle_publ_flag
C4 O1 C1 . . 105.97(10) ?
O3 N1 O2 . . 123.33(11) ?
O3 N1 C6 . . 120.08(11) ?
O2 N1 C6 . . 116.59(11) ?
C2 C1 O1 . . 110.03(11) ?
C2 C1 C5 . . 131.07(12) ?
O1 C1 C5 . . 118.89(11) ?
C1 C2 C3 . . 106.73(11) ?
C1 C2 H2 . . 126.6 ?
C3 C2 H2 . . 126.6 ?
C4 C3 C2 . . 106.23(11) ?
C4 C3 H3 . . 126.9 ?
C2 C3 H3 . . 126.9 ?
C3 C4 O1 . . 111.04(12) ?
C3 C4 H4 . . 124.5 ?
O1 C4 H4 . . 124.5 ?
C6 C5 C1 . . 124.94(12) ?
C6 C5 H5 . . 117.5 ?
C1 C5 H5 . . 117.5 ?
C5 C6 N1 . . 119.11(12) ?
C5 C6 H6 . . 120.4 ?
N1 C6 H6 . . 120.4 ?

loop_
_geom_bond_atom_site_label_1
_geom_bond_atom_site_label_2
_geom_bond_site_symmetry_2
_geom_bond_distance
_geom_bond_publ_flag
O1 C4 . 1.3680(15) ?
O1 C1 . 1.3772(15) ?
O2 N1 . 1.2361(14) ?
O3 N1 . 1.2309(15) ?
N1 C6 . 1.4428(16) ?
C1 C2 . 1.3623(17) ?
C1 C5 . 1.4296(17) ?
C2 C3 . 1.4214(18) ?
C2 H2 . 0.9500 ?
C3 C4 . 1.3544(19) ?
C3 H3 . 0.9500 ?
C4 H4 . 0.9500 ?
C5 C6 . 1.3366(18) ?
C5 H5 . 0.9500 ?
C6 H6 . 0.9500 ?

loop_
_geom_torsion_atom_site_label_1
_geom_torsion_atom_site_label_2
_geom_torsion_atom_site_label_3
_geom_torsion_atom_site_label_4
_geom_torsion_site_symmetry_1
_geom_torsion_site_symmetry_2
_geom_torsion_site_symmetry_3
_geom_torsion_site_symmetry_4
_geom_torsion
_geom_torsion_publ_flag
C4 O1 C1 C2 . . . . -0.39(13) ?
C4 O1 C1 C5 . . . . 178.58(10) ?
O1 C1 C2 C3 . . . . 0.12(14) ?
C5 C1 C2 C3 . . . . -178.69(12) ?
C1 C2 C3 C4 . . . . 0.21(14) ?
C2 C3 C4 O1 . . . . -0.47(14) ?
C1 O1 C4 C3 . . . . 0.54(14) ?
C2 C1 C5 C6 . . . . 179.68(13) ?
O1 C1 C5 C6 . . . . 0.96(18) ?
C1 C5 C6 N1 . . . . -179.91(11) ?
O3 N1 C6 C5 . . . . 2.03(17) ?
O2 N1 C6 C5 . . . . -178.15(11) ?

loop_
_cod_related_entry_id
_cod_related_entry_database
_cod_related_entry_code
1 ChemSpider 598925
